data_4028410
loop_
_publ_author_name
'Tj\/ostil Vlaar'
'Pieter Mampuys'
'Madeleine Helliwell'
'Bert U. W. Maes'
'Romano V. A. Orru'
'Eelco Ruijter'

_publ_section_title
;
 Multicomponent Synthesis of 4-Aminophthalazin-1(2H)-ones by
 Palladium-Catalyzed Isocyanide Insertion
;
_journal_name_full 'Journal of Organic Chemistry'
_journal_page_first 6735
_journal_page_last 6745
_journal_paper_doi 10.1021/jo401131p
_journal_volume 78
_journal_year 2013
_chemical_formula_moiety 'C12 H14 Cl N3 O'
_chemical_formula_sum 'C12 H14 Cl N3 O'
_chemical_formula_weight 251.71
_space_group_IT_number 2
_symmetry_cell_setting triclinic
_symmetry_space_group_name_Hall '-P 1'
_symmetry_space_group_name_H-M 'P -1'
_atom_sites_solution_hydrogens geom
_atom_sites_solution_primary direct
_atom_sites_solution_secondary difmap
_audit_creation_method SHELXL-97
_cell_angle_alpha 108.994(2)
_cell_angle_beta 94.057(2)
_cell_angle_gamma 96.092(2)
_cell_formula_units_Z 4
_cell_length_a 8.1929(12)
_cell_length_b 12.7166(19)
_cell_length_c 12.7229(19)
_cell_measurement_reflns_used 970
_cell_measurement_temperature 100(2)
_cell_measurement_theta_max 26.41
_cell_measurement_theta_min 2.84
_cell_volume 1238.5(3)
_computing_cell_refinement 'Bruker SMART'
_computing_data_collection 'Bruker SMART'
_computing_data_reduction 'Bruker SAINT'
_computing_molecular_graphics 'Bruker SHELXTL'
_computing_publication_material 'Bruker SHELXTL'
_computing_structure_refinement 'SHELXL-97 (Sheldrick, 1997)'
_computing_structure_solution 'SHELXS-97 (Sheldrick, 1990)'
_diffrn_ambient_temperature 100(2)
_diffrn_measured_fraction_theta_full 0.983
_diffrn_measured_fraction_theta_max 0.983
_diffrn_measurement_device_type 'CCD area detector'
_diffrn_measurement_method 'phi and omega scans'
_diffrn_radiation_monochromator graphite
_diffrn_radiation_source 'fine-focus sealed tube'
_diffrn_radiation_type MoK\a
_diffrn_radiation_wavelength 0.71073
_diffrn_reflns_av_R_equivalents 0.0357
_diffrn_reflns_av_sigmaI/netI 0.0376
_diffrn_reflns_limit_h_max 10
_diffrn_reflns_limit_h_min -10
_diffrn_reflns_limit_k_max 15
_diffrn_reflns_limit_k_min -15
_diffrn_reflns_limit_l_max 15
_diffrn_reflns_limit_l_min -15
_diffrn_reflns_number 9968
_diffrn_reflns_theta_full 26.42
_diffrn_reflns_theta_max 26.42
_diffrn_reflns_theta_min 1.70
_exptl_absorpt_coefficient_mu 0.296
_exptl_absorpt_correction_type none
_exptl_crystal_colour colourless
_exptl_crystal_density_diffrn 1.350
_exptl_crystal_description rod
_exptl_crystal_F_000 528
_exptl_crystal_size_max 0.60
_exptl_crystal_size_mid 0.20
_exptl_crystal_size_min 0.12
_refine_diff_density_max 0.409
_refine_diff_density_min -0.216
_refine_diff_density_rms 0.055
_refine_ls_extinction_method none
_refine_ls_goodness_of_fit_ref 1.074
_refine_ls_hydrogen_treatment mixed
_refine_ls_matrix_type full
_refine_ls_number_parameters 329
_refine_ls_number_reflns 5002
_refine_ls_number_restraints 0
_refine_ls_restrained_S_all 1.074
_refine_ls_R_factor_all 0.0413
_refine_ls_R_factor_gt 0.0377
_refine_ls_shift/su_max 0.001
_refine_ls_shift/su_mean 0.000
_refine_ls_structure_factor_coef Fsqd
_refine_ls_weighting_details 'calc w=1/[\s^2^(Fo^2^)+(0.0478P)^2^+0.4251P] where P=(Fo^2^+2Fc^2^)/3'
_refine_ls_weighting_scheme calc
_refine_ls_wR_factor_gt 0.0966
_refine_ls_wR_factor_ref 0.0993
_reflns_number_gt 4602
_reflns_number_total 5002
_reflns_threshold_expression >2sigma(I)
_cod_data_source_file jo401131p_si_002.cif
_cod_data_source_block anass4m
_cod_original_sg_symbol_Hall -P1
_cod_database_code 4028410

loop_
_symmetry_equiv_pos_as_xyz
'x, y, z'
'-x, -y, -z'

loop_
_atom_site_label
_atom_site_type_symbol
_atom_site_fract_x
_atom_site_fract_y
_atom_site_fract_z
_atom_site_U_iso_or_equiv
_atom_site_adp_type
_atom_site_occupancy
_atom_site_symmetry_multiplicity
_atom_site_calc_flag
_atom_site_refinement_flags
Cl1 Cl 0.73082(5) 0.35562(4) -0.35270(3) 0.02593(12) Uani 1 1 d .
O1 O 0.22667(12) 0.33408(9) -0.11061(9) 0.0192(2) Uani 1 1 d .
N1 N 0.34770(16) 0.36177(11) 0.06365(11) 0.0162(3) Uani 1 1 d .
N2 N 0.47662(15) 0.37104(10) 0.14411(10) 0.0165(3) Uani 1 1 d .
N3 N 0.75818(17) 0.38604(11) 0.19014(11) 0.0178(3) Uani 1 1 d .
C1 C 0.35438(18) 0.35117(12) -0.04444(12) 0.0152(3) Uani 1 1 d .
C2 C 0.52192(18) 0.36059(12) -0.07732(12) 0.0148(3) Uani 1 1 d .
C3 C 0.54269(18) 0.35360(12) -0.18724(13) 0.0168(3) Uani 1 1 d .
H3 H 0.4497 0.3418 -0.2408 0.020 Uiso 1 1 calc R
C4 C 0.70074(19) 0.36418(13) -0.21655(12) 0.0175(3) Uani 1 1 d .
C5 C 0.83928(18) 0.38277(12) -0.13866(13) 0.0173(3) Uani 1 1 d .
H5 H 0.9473 0.3912 -0.1601 0.021 Uiso 1 1 calc R
C6 C 0.81762(18) 0.38869(12) -0.03071(12) 0.0161(3) Uani 1 1 d .
H6 H 0.9115 0.4017 0.0224 0.019 Uiso 1 1 calc R
C7 C 0.65816(18) 0.37575(12) 0.00205(12) 0.0143(3) Uani 1 1 d .
C8 C 0.62606(18) 0.37719(12) 0.11447(12) 0.0150(3) Uani 1 1 d .
C9 C 0.75462(19) 0.40092(13) 0.31016(12) 0.0187(3) Uani 1 1 d .
C10 C 0.6378(2) 0.30883(14) 0.33073(13) 0.0233(3) Uani 1 1 d .
H10A H 0.5235 0.3147 0.3075 0.035 Uiso 1 1 calc R
H10B H 0.6503 0.3179 0.4105 0.035 Uiso 1 1 calc R
H10C H 0.6651 0.2350 0.2873 0.035 Uiso 1 1 calc R
C11 C 0.7048(2) 0.51598(14) 0.37113(14) 0.0262(4) Uani 1 1 d .
H11A H 0.7811 0.5747 0.3592 0.039 Uiso 1 1 calc R
H11B H 0.7090 0.5277 0.4514 0.039 Uiso 1 1 calc R
H11C H 0.5922 0.5192 0.3418 0.039 Uiso 1 1 calc R
C12 C 0.9318(2) 0.39577(14) 0.35304(13) 0.0240(4) Uani 1 1 d .
H12A H 0.9650 0.3235 0.3105 0.036 Uiso 1 1 calc R
H12B H 0.9378 0.4036 0.4325 0.036 Uiso 1 1 calc R
H12C H 1.0061 0.4569 0.3436 0.036 Uiso 1 1 calc R
Cl2 Cl 0.64711(5) 0.97851(3) 1.25038(3) 0.02177(11) Uani 1 1 d .
O2 O 1.03040(12) 1.24857(9) 1.09033(9) 0.0174(2) Uani 1 1 d .
N4 N 0.99654(15) 1.15992(11) 0.90265(10) 0.0157(3) Uani 1 1 d .
N5 N 0.92695(15) 1.08052(10) 0.80261(10) 0.0164(3) Uani 1 1 d .
N6 N 0.74224(16) 0.92141(11) 0.71097(11) 0.0177(3) Uani 1 1 d .
C13 C 0.96378(17) 1.16816(12) 1.00652(12) 0.0149(3) Uani 1 1 d .
C14 C 0.84398(17) 1.07675(12) 1.01319(12) 0.0144(3) Uani 1 1 d .
C15 C 0.80853(18) 1.07290(13) 1.11794(13) 0.0163(3) Uani 1 1 d .
H15 H 0.8618 1.1285 1.1847 0.020 Uiso 1 1 calc R
C16 C 0.69479(18) 0.98682(12) 1.12239(12) 0.0157(3) Uani 1 1 d .
C17 C 0.61616(18) 0.90424(12) 1.02516(13) 0.0166(3) Uani 1 1 d .
H17 H 0.5367 0.8463 1.0299 0.020 Uiso 1 1 calc R
C18 C 0.65396(18) 0.90697(12) 0.92245(12) 0.0159(3) Uani 1 1 d .
H18 H 0.6021 0.8497 0.8564 0.019 Uiso 1 1 calc R
C19 C 0.76843(17) 0.99351(12) 0.91410(12) 0.0144(3) Uani 1 1 d .
C20 C 0.81576(17) 1.00142(12) 0.80797(12) 0.0154(3) Uani 1 1 d .
C21 C 0.76242(19) 0.92066(13) 0.59611(12) 0.0186(3) Uani 1 1 d .
C22 C 0.72498(19) 1.03044(14) 0.58100(13) 0.0213(3) Uani 1 1 d .
H22A H 0.6147 1.0447 0.6023 0.032 Uiso 1 1 calc R
H22B H 0.7289 1.0246 0.5025 0.032 Uiso 1 1 calc R
H22C H 0.8073 1.0924 0.6285 0.032 Uiso 1 1 calc R
C23 C 0.6362(2) 0.82419(15) 0.51922(13) 0.0258(4) Uani 1 1 d .
H23A H 0.6580 0.7537 0.5296 0.039 Uiso 1 1 calc R
H23B H 0.6449 0.8186 0.4412 0.039 Uiso 1 1 calc R
H23C H 0.5246 0.8385 0.5376 0.039 Uiso 1 1 calc R
C24 C 0.9365(2) 0.89695(15) 0.56875(14) 0.0250(4) Uani 1 1 d .
H24A H 1.0177 0.9581 0.6187 0.038 Uiso 1 1 calc R
H24B H 0.9471 0.8915 0.4910 0.038 Uiso 1 1 calc R
H24C H 0.9562 0.8261 0.5790 0.038 Uiso 1 1 calc R
H3N H 0.840(2) 0.3605(16) 0.1646(16) 0.022(5) Uiso 1 1 d .
H4N H 1.066(2) 1.2137(17) 0.8949(15) 0.025(5) Uiso 1 1 d .
H6N H 0.666(3) 0.8801(19) 0.7155(18) 0.041(6) Uiso 1 1 d .
H1N H 0.256(2) 0.3469(15) 0.0830(15) 0.020(5) Uiso 1 1 d .

loop_
_atom_site_aniso_label
_atom_site_aniso_U_11
_atom_site_aniso_U_22
_atom_site_aniso_U_33
_atom_site_aniso_U_23
_atom_site_aniso_U_13
_atom_site_aniso_U_12
Cl1 0.0248(2) 0.0362(2) 0.0167(2) 0.01126(17) 0.00146(15) -0.00354(17)
O1 0.0135(5) 0.0213(6) 0.0242(6) 0.0118(5) -0.0023(4) -0.0015(4)
N1 0.0117(6) 0.0173(6) 0.0197(6) 0.0069(5) 0.0017(5) 0.0007(5)
N2 0.0161(6) 0.0169(6) 0.0163(6) 0.0060(5) -0.0006(5) 0.0014(5)
N3 0.0162(7) 0.0214(7) 0.0158(6) 0.0064(5) 0.0014(5) 0.0022(5)
C1 0.0157(7) 0.0102(7) 0.0198(7) 0.0058(6) 0.0002(6) 0.0000(5)
C2 0.0162(7) 0.0101(7) 0.0184(7) 0.0060(5) 0.0002(6) 0.0000(5)
C3 0.0168(7) 0.0143(7) 0.0193(7) 0.0070(6) -0.0015(6) -0.0004(6)
C4 0.0216(8) 0.0154(7) 0.0159(7) 0.0068(6) 0.0014(6) 0.0001(6)
C5 0.0148(7) 0.0169(7) 0.0210(8) 0.0079(6) 0.0017(6) 0.0007(6)
C6 0.0145(7) 0.0154(7) 0.0184(7) 0.0065(6) -0.0009(6) 0.0011(5)
C7 0.0164(7) 0.0103(7) 0.0162(7) 0.0046(5) 0.0009(6) 0.0011(5)
C8 0.0163(7) 0.0111(7) 0.0172(7) 0.0051(6) -0.0001(6) 0.0011(5)
C9 0.0232(8) 0.0180(8) 0.0132(7) 0.0044(6) -0.0004(6) 0.0005(6)
C10 0.0283(9) 0.0233(8) 0.0190(8) 0.0094(6) 0.0021(6) -0.0001(7)
C11 0.0346(10) 0.0206(8) 0.0205(8) 0.0031(7) 0.0015(7) 0.0045(7)
C12 0.0258(9) 0.0245(9) 0.0186(8) 0.0059(7) -0.0050(6) -0.0001(7)
Cl2 0.0225(2) 0.0268(2) 0.01826(19) 0.01069(16) 0.00491(14) 0.00147(15)
O2 0.0152(5) 0.0167(5) 0.0184(5) 0.0045(4) 0.0001(4) -0.0004(4)
N4 0.0137(6) 0.0147(6) 0.0179(6) 0.0052(5) 0.0010(5) -0.0008(5)
N5 0.0151(6) 0.0166(6) 0.0162(6) 0.0047(5) 0.0000(5) 0.0002(5)
N6 0.0170(7) 0.0182(7) 0.0167(6) 0.0060(5) 0.0020(5) -0.0033(5)
C13 0.0107(7) 0.0156(7) 0.0189(7) 0.0063(6) 0.0003(5) 0.0035(5)
C14 0.0112(7) 0.0158(7) 0.0172(7) 0.0064(6) 0.0008(5) 0.0035(5)
C15 0.0137(7) 0.0170(7) 0.0178(7) 0.0052(6) 0.0003(6) 0.0038(6)
C16 0.0147(7) 0.0184(7) 0.0175(7) 0.0089(6) 0.0041(6) 0.0063(6)
C17 0.0140(7) 0.0143(7) 0.0238(8) 0.0092(6) 0.0022(6) 0.0023(5)
C18 0.0147(7) 0.0143(7) 0.0184(7) 0.0053(6) -0.0003(6) 0.0024(5)
C19 0.0118(7) 0.0149(7) 0.0182(7) 0.0071(6) 0.0010(5) 0.0040(5)
C20 0.0127(7) 0.0163(7) 0.0180(7) 0.0065(6) 0.0002(6) 0.0038(5)
C21 0.0195(8) 0.0217(8) 0.0133(7) 0.0056(6) 0.0019(6) -0.0011(6)
C22 0.0188(8) 0.0268(9) 0.0200(8) 0.0109(7) 0.0021(6) 0.0015(6)
C23 0.0277(9) 0.0268(9) 0.0178(8) 0.0043(7) 0.0003(6) -0.0064(7)
C24 0.0238(8) 0.0280(9) 0.0246(8) 0.0089(7) 0.0072(7) 0.0057(7)

loop_
_atom_type_symbol
_atom_type_description
_atom_type_scat_dispersion_real
_atom_type_scat_dispersion_imag
_atom_type_scat_source
C C 0.0033 0.0016 'International Tables Vol C Tables 4.2.6.8 and 6.1.1.4'
H H 0.0000 0.0000 'International Tables Vol C Tables 4.2.6.8 and 6.1.1.4'
N N 0.0061 0.0033 'International Tables Vol C Tables 4.2.6.8 and 6.1.1.4'
O O 0.0106 0.0060 'International Tables Vol C Tables 4.2.6.8 and 6.1.1.4'
Cl Cl 0.1484 0.1585 'International Tables Vol C Tables 4.2.6.8 and 6.1.1.4'

loop_
_geom_angle_atom_site_label_1
_geom_angle_atom_site_label_2
_geom_angle_atom_site_label_3
_geom_angle
C1 N1 N2 128.37(13)
C1 N1 H1N 117.4(12)
N2 N1 H1N 112.7(12)
C8 N2 N1 116.90(12)
C8 N3 C9 126.71(13)
C8 N3 H3N 116.4(13)
C9 N3 H3N 113.6(13)
O1 C1 N1 121.78(14)
O1 C1 C2 123.51(13)
N1 C1 C2 114.71(13)
C3 C2 C7 121.27(13)
C3 C2 C1 119.29(13)
C7 C2 C1 119.44(13)
C4 C3 C2 118.68(14)
C4 C3 H3 120.7
C2 C3 H3 120.7
C3 C4 C5 121.52(14)
C3 C4 Cl1 119.82(12)
C5 C4 Cl1 118.66(12)
C6 C5 C4 119.40(14)
C6 C5 H5 120.3
C4 C5 H5 120.3
C5 C6 C7 120.88(13)
C5 C6 H6 119.6
C7 C6 H6 119.6
C2 C7 C6 118.21(13)
C2 C7 C8 118.02(13)
C6 C7 C8 123.77(13)
N2 C8 N3 119.57(13)
N2 C8 C7 122.28(13)
N3 C8 C7 118.15(13)
N3 C9 C12 105.17(13)
N3 C9 C11 109.53(12)
C12 C9 C11 110.00(13)
N3 C9 C10 113.14(12)
C12 C9 C10 109.22(13)
C11 C9 C10 109.68(13)
C9 C10 H10A 109.5
C9 C10 H10B 109.5
H10A C10 H10B 109.5
C9 C10 H10C 109.5
H10A C10 H10C 109.5
H10B C10 H10C 109.5
C9 C11 H11A 109.5
C9 C11 H11B 109.5
H11A C11 H11B 109.5
C9 C11 H11C 109.5
H11A C11 H11C 109.5
H11B C11 H11C 109.5
C9 C12 H12A 109.5
C9 C12 H12B 109.5
H12A C12 H12B 109.5
C9 C12 H12C 109.5
H12A C12 H12C 109.5
H12B C12 H12C 109.5
C13 N4 N5 128.48(13)
C13 N4 H4N 117.6(12)
N5 N4 H4N 113.8(12)
C20 N5 N4 116.94(12)
C20 N6 C21 126.23(13)
C20 N6 H6N 117.3(16)
C21 N6 H6N 114.7(16)
O2 C13 N4 121.84(13)
O2 C13 C14 123.46(13)
N4 C13 C14 114.70(13)
C15 C14 C19 121.01(13)
C15 C14 C13 119.59(13)
C19 C14 C13 119.40(13)
C16 C15 C14 118.69(14)
C16 C15 H15 120.7
C14 C15 H15 120.7
C15 C16 C17 121.35(14)
C15 C16 Cl2 120.31(12)
C17 C16 Cl2 118.34(11)
C18 C17 C16 119.78(13)
C18 C17 H17 120.1
C16 C17 H17 120.1
C17 C18 C19 120.71(14)
C17 C18 H18 119.6
C19 C18 H18 119.6
C18 C19 C14 118.43(13)
C18 C19 C20 123.79(13)
C14 C19 C20 117.78(13)
N5 C20 N6 119.07(13)
N5 C20 C19 122.59(13)
N6 C20 C19 118.33(13)
N6 C21 C23 105.61(12)
N6 C21 C22 111.42(12)
C23 C21 C22 109.01(13)
N6 C21 C24 109.66(13)
C23 C21 C24 109.33(13)
C22 C21 C24 111.61(13)
C21 C22 H22A 109.5
C21 C22 H22B 109.5
H22A C22 H22B 109.5
C21 C22 H22C 109.5
H22A C22 H22C 109.5
H22B C22 H22C 109.5
C21 C23 H23A 109.5
C21 C23 H23B 109.5
H23A C23 H23B 109.5
C21 C23 H23C 109.5
H23A C23 H23C 109.5
H23B C23 H23C 109.5
C21 C24 H24A 109.5
C21 C24 H24B 109.5
H24A C24 H24B 109.5
C21 C24 H24C 109.5
H24A C24 H24C 109.5
H24B C24 H24C 109.5

loop_
_geom_bond_atom_site_label_1
_geom_bond_atom_site_label_2
_geom_bond_distance
Cl1 C4 1.7368(15)
O1 C1 1.2485(17)
N1 C1 1.343(2)
N1 N2 1.3855(17)
N1 H1N 0.826(19)
N2 C8 1.3083(19)
N3 C8 1.3665(19)
N3 C9 1.4791(19)
N3 H3N 0.81(2)
C1 C2 1.467(2)
C2 C3 1.396(2)
C2 C7 1.404(2)
C3 C4 1.378(2)
C3 H3 0.9500
C4 C5 1.399(2)
C5 C6 1.376(2)
C5 H5 0.9500
C6 C7 1.408(2)
C6 H6 0.9500
C7 C8 1.467(2)
C9 C12 1.530(2)
C9 C11 1.530(2)
C9 C10 1.534(2)
C10 H10A 0.9800
C10 H10B 0.9800
C10 H10C 0.9800
C11 H11A 0.9800
C11 H11B 0.9800
C11 H11C 0.9800
C12 H12A 0.9800
C12 H12B 0.9800
C12 H12C 0.9800
Cl2 C16 1.7346(15)
O2 C13 1.2529(18)
N4 C13 1.3401(19)
N4 N5 1.3795(17)
N4 H4N 0.88(2)
N5 C20 1.3058(19)
N6 C20 1.3669(19)
N6 C21 1.4793(19)
N6 H6N 0.79(2)
C13 C14 1.468(2)
C14 C15 1.399(2)
C14 C19 1.405(2)
C15 C16 1.379(2)
C15 H15 0.9500
C16 C17 1.395(2)
C17 C18 1.374(2)
C17 H17 0.9500
C18 C19 1.405(2)
C18 H18 0.9500
C19 C20 1.462(2)
C21 C23 1.529(2)
C21 C22 1.529(2)
C21 C24 1.529(2)
C22 H22A 0.9800
C22 H22B 0.9800
C22 H22C 0.9800
C23 H23A 0.9800
C23 H23B 0.9800
C23 H23C 0.9800
C24 H24A 0.9800
C24 H24B 0.9800
C24 H24C 0.9800

loop_
_geom_hbond_atom_site_label_D
_geom_hbond_atom_site_label_H
_geom_hbond_atom_site_label_A
_geom_hbond_distance_DH
_geom_hbond_distance_HA
_geom_hbond_distance_DA
_geom_hbond_angle_DHA
_geom_hbond_site_symmetry_A
N1 H1N O2 0.826(19) 2.147(19) 2.9315(17) 158.6(18) 1_444
N4 H4N O1 0.88(2) 1.93(2) 2.8089(17) 175.6(18) 1_666
N3 H3N O2 0.81(2) 2.27(2) 3.0702(18) 165.9(18) 1_544

loop_
_geom_torsion_atom_site_label_1
_geom_torsion_atom_site_label_2
_geom_torsion_atom_site_label_3
_geom_torsion_atom_site_label_4
_geom_torsion
C1 N1 N2 C8 4.6(2)
N2 N1 C1 O1 173.86(13)
N2 N1 C1 C2 -5.8(2)
O1 C1 C2 C3 1.9(2)
N1 C1 C2 C3 -178.41(13)
O1 C1 C2 C7 -177.66(13)
N1 C1 C2 C7 1.98(19)
C7 C2 C3 C4 -1.3(2)
C1 C2 C3 C4 179.09(13)
C2 C3 C4 C5 -0.7(2)
C2 C3 C4 Cl1 179.88(11)
C3 C4 C5 C6 1.2(2)
Cl1 C4 C5 C6 -179.38(11)
C4 C5 C6 C7 0.3(2)
C3 C2 C7 C6 2.7(2)
C1 C2 C7 C6 -177.69(13)
C3 C2 C7 C8 -177.29(13)
C1 C2 C7 C8 2.3(2)
C5 C6 C7 C2 -2.2(2)
C5 C6 C7 C8 177.80(13)
N1 N2 C8 N3 -179.77(12)
N1 N2 C8 C7 0.7(2)
C9 N3 C8 N2 -6.5(2)
C9 N3 C8 C7 173.10(13)
C2 C7 C8 N2 -3.8(2)
C6 C7 C8 N2 176.21(14)
C2 C7 C8 N3 176.64(13)
C6 C7 C8 N3 -3.4(2)
C8 N3 C9 C12 175.33(14)
C8 N3 C9 C11 -66.49(19)
C8 N3 C9 C10 56.2(2)
C13 N4 N5 C20 -1.0(2)
N5 N4 C13 O2 -176.12(13)
N5 N4 C13 C14 3.4(2)
O2 C13 C14 C15 -4.6(2)
N4 C13 C14 C15 175.89(13)
O2 C13 C14 C19 176.31(13)
N4 C13 C14 C19 -3.2(2)
C19 C14 C15 C16 -1.4(2)
C13 C14 C15 C16 179.54(13)
C14 C15 C16 C17 0.3(2)
C14 C15 C16 Cl2 179.92(11)
C15 C16 C17 C18 1.1(2)
Cl2 C16 C17 C18 -178.53(11)
C16 C17 C18 C19 -1.4(2)
C17 C18 C19 C14 0.4(2)
C17 C18 C19 C20 179.47(13)
C15 C14 C19 C18 1.1(2)
C13 C14 C19 C18 -179.88(12)
C15 C14 C19 C20 -178.11(13)
C13 C14 C19 C20 1.0(2)
N4 N5 C20 N6 179.43(13)
N4 N5 C20 C19 -1.8(2)
C21 N6 C20 N5 -7.0(2)
C21 N6 C20 C19 174.18(13)
C18 C19 C20 N5 -177.47(14)
C14 C19 C20 N5 1.6(2)
C18 C19 C20 N6 1.4(2)
C14 C19 C20 N6 -179.53(13)
C20 N6 C21 C23 -171.82(15)
C20 N6 C21 C22 -53.6(2)
C20 N6 C21 C24 70.49(19)
